data_1572591
loop_
_publ_author_name
'Ren, Jiajia'
'He, Tengfei'
'Lu, Haolin'
'Wang, Hebin'
'Shao, Tianyin'
'Wang, Zhaoyu'
'Zhang, Yunxin'
'Gull, Sehrish'
'Chi, Yun'
'Zhong, Yu-Wu'
'Chen, Yongsheng'
'Long, Guankui'

_publ_section_title
;
 Tuning the circularly polarized phosphorescence of platinum(II) complexes
 through a chiral cation strategy.
;
_journal_issue 23
_journal_name_full 'Materials horizons'
_journal_page_first 6089
_journal_page_last 6097
_journal_paper_doi 10.1039/d4mh01105h
_journal_volume 11
_journal_year 2024
_chemical_absolute_configuration rm
_chemical_formula_moiety 'C11 H8 Cl2 N Pt, C8 H12 N'
_chemical_formula_sum 'C19 H20 Cl2 N2 Pt'
_chemical_formula_weight 542.36
_chemical_name_systematic R-MBA.[Pt(ppy)Cl2]
_space_group_crystal_system orthorhombic
_space_group_IT_number 19
_space_group_name_Hall 'P 2ac 2ab'
_space_group_name_H-M_alt 'P 21 21 21'
_atom_sites_solution_hydrogens geom
_atom_sites_solution_primary dual
_audit_creation_date 2024-06-05
_audit_creation_method
;
Olex2 1.5
(compiled 2024.02.16 svn.r378c4104 for OlexSys, GUI svn.r6928)
;
_audit_update_record
;
2024-06-25 deposited with the CCDC.	2024-09-12 downloaded from the CCDC.
;
_cell_angle_alpha 90
_cell_angle_beta 90
_cell_angle_gamma 90
_cell_formula_units_Z 4
_cell_length_a 23.2671(10)
_cell_length_b 6.1257(3)
_cell_length_c 13.2471(6)
_cell_measurement_reflns_used 5883
_cell_measurement_temperature 279(8)
_cell_measurement_theta_max 29.5730
_cell_measurement_theta_min 3.6300
_cell_volume 1888.07(15)
_computing_cell_refinement 'CrysAlisPro 1.171.40.84a (Rigaku OD, 2020)'
_computing_data_collection 'CrysAlisPro 1.171.40.84a (Rigaku OD, 2020)'
_computing_data_reduction 'CrysAlisPro 1.171.40.84a (Rigaku OD, 2020)'
_computing_molecular_graphics 'Olex2 1.5 (Dolomanov et al., 2009)'
_computing_publication_material 'Olex2 1.5 (Dolomanov et al., 2009)'
_computing_structure_refinement 'SHELXL 2014/7 (Sheldrick, 2015)'
_computing_structure_solution 'SHELXT 2014/4 (Sheldrick, 2014)'
_diffrn_ambient_environment air
_diffrn_ambient_temperature 298(8)
_diffrn_detector 'Hybrid Pixel Array Detector'
_diffrn_detector_area_resol_mean 10.0000
_diffrn_measured_fraction_theta_full 0.991
_diffrn_measured_fraction_theta_max 0.869
_diffrn_measurement_details
;
List of Runs (angles in degrees, time in seconds):

  # Type    Start    End  Width  t~exp~   \w     \q     \k     \f   Frames
#--------------------------------------------------------------------------
  1  \w    -17.00  14.00   0.50   13.88    --    1.10  25.00-104.00   62
  2  \w    -39.00  33.00   0.50   13.88    --   -1.10 -82.00  90.00  144
  3  \w    -38.00 -11.00   0.50   13.88    --   -1.10 -82.00-150.00   54
  4  \w      1.00  27.00   0.50   13.88    --   -1.10 -82.00-150.00   52
  5  \w     65.00  90.00   0.50   13.88    --    1.10  25.00-104.00   50
;
_diffrn_measurement_device 'four-circle diffractometer'
_diffrn_measurement_device_type 'XtaLAB AFC12 (RINC): Kappa single'
_diffrn_measurement_method '\w scans'
_diffrn_orient_matrix_type 'CrysAlisPro convention (1999,Acta A55,543-557)'
_diffrn_orient_matrix_UB_11 0.0375549000
_diffrn_orient_matrix_UB_12 0.0182791000
_diffrn_orient_matrix_UB_13 -0.0268987000
_diffrn_orient_matrix_UB_21 -0.0043282000
_diffrn_orient_matrix_UB_22 0.0501421000
_diffrn_orient_matrix_UB_23 0.0105823000
_diffrn_orient_matrix_UB_31 0.1094344000
_diffrn_orient_matrix_UB_32 -0.0042920000
_diffrn_orient_matrix_UB_33 0.0096976000
_diffrn_radiation_monochromator mirror
_diffrn_radiation_probe x-ray
_diffrn_radiation_type 'Mo K\a'
_diffrn_radiation_wavelength 0.71073
_diffrn_reflns_av_R_equivalents 0.0313
_diffrn_reflns_av_unetI/netI 0.0396
_diffrn_reflns_Laue_measured_fraction_full 0.991
_diffrn_reflns_Laue_measured_fraction_max 0.869
_diffrn_reflns_limit_h_max 31
_diffrn_reflns_limit_h_min -32
_diffrn_reflns_limit_k_max 7
_diffrn_reflns_limit_k_min -8
_diffrn_reflns_limit_l_max 18
_diffrn_reflns_limit_l_min -17
_diffrn_reflns_number 12683
_diffrn_reflns_point_group_measured_fraction_full 0.989
_diffrn_reflns_point_group_measured_fraction_max 0.832
_diffrn_reflns_theta_full 25.242
_diffrn_reflns_theta_max 30.376
_diffrn_reflns_theta_min 3.665
_diffrn_source 'Rotating-anode X-ray tube (dual wavelength)'
_diffrn_source_type 'Rigaku (Mo) X-ray DW Source'
_exptl_absorpt_coefficient_mu 7.717
_exptl_absorpt_correction_T_max 1.00000
_exptl_absorpt_correction_T_min 0.01850
_exptl_absorpt_correction_type multi-scan
_exptl_absorpt_process_details
;
CrysAlisPro 1.171.40.84a (Rigaku Oxford Diffraction, 2020)
Empirical absorption correction using spherical harmonics,
implemented in SCALE3 ABSPACK scaling algorithm.
;
_exptl_crystal_colour 'clear light yellow'
_exptl_crystal_colour_lustre clear
_exptl_crystal_colour_modifier light
_exptl_crystal_colour_primary yellow
_exptl_crystal_density_diffrn 1.908
_exptl_crystal_description cube
_exptl_crystal_F_000 1040
_exptl_crystal_preparation 'MBACl and Pt dimers stirred at room temperature in chloroform.'
_exptl_crystal_recrystallization_method 'Use chloroform solution to slowly evaperate.'
_exptl_crystal_size_max 0.3
_exptl_crystal_size_mid 0.2
_exptl_crystal_size_min 0.1
_refine_diff_density_max 0.915
_refine_diff_density_min -0.566
_refine_diff_density_rms 0.091
_refine_ls_abs_structure_details
;
 Flack x determined using 1429 quotients [(I+)-(I-)]/[(I+)+(I-)]
 (Parsons, Flack and Wagner, Acta Cryst. B69 (2013) 249-259).
;
_refine_ls_abs_structure_Flack -0.005(5)
_refine_ls_extinction_method none
_refine_ls_goodness_of_fit_ref 0.988
_refine_ls_hydrogen_treatment constr
_refine_ls_matrix_type full
_refine_ls_number_parameters 219
_refine_ls_number_reflns 4748
_refine_ls_number_restraints 0
_refine_ls_restrained_S_all 0.988
_refine_ls_R_factor_all 0.0383
_refine_ls_R_factor_gt 0.0285
_refine_ls_shift/su_max 0.001
_refine_ls_shift/su_mean 0.000
_refine_ls_structure_factor_coef Fsqd
_refine_ls_weighting_details 'w=1/[\s^2^(Fo^2^)+(0.0221P)^2^] where P=(Fo^2^+2Fc^2^)/3'
_refine_ls_weighting_scheme calc
_refine_ls_wR_factor_gt 0.0510
_refine_ls_wR_factor_ref 0.0525
_reflns_Friedel_coverage 0.676
_reflns_Friedel_fraction_full 0.986
_reflns_Friedel_fraction_max 0.783
_reflns_number_gt 3984
_reflns_number_total 4748
_reflns_threshold_expression 'I > 2\s(I)'
_cod_data_source_file d4mh01105h2.cif
_cod_data_source_block rmbart
_cod_depositor_comments 'Adding full bibliography for 1572585--1572591.cif.'
_cod_original_sg_symbol_H-M P212121
_cod_database_code 1572591
_shelx_shelxl_version_number 2014/7
_shelx_space_group_comment
;
The symmetry employed for this shelxl refinement is uniquely defined
by the following loop, which should always be used as a source of
symmetry information in preference to the above space-group names.
They are only intended as comments.
;
_shelx_estimated_absorpt_t_max 0.512
_shelx_estimated_absorpt_t_min 0.205
_reflns_odcompleteness_completeness 98.68
_reflns_odcompleteness_iscentric 1
_reflns_odcompleteness_theta 26.32
_olex2_refinement_description
;
1. Fixed Uiso
 At 1.2 times of:
  All C(H) groups, All N(H,H,H) groups
 At 1.5 times of:
  All C(H,H,H) groups
2.a Ternary CH refined with riding coordinates:
 C4(H4)
2.b Aromatic/amide H refined with riding coordinates:
 C007(H007), C00C(H00C), C00E(H00E), C00I(H00I), C00N(H00N), C00O(H00O),
 C8(H8), C9(H9), C3AA(H3AA), C6(H6), C7(H7), C1AA(H1AA), C10(H10)
2.c Idealised Me refined as rotating group:
 N2AA(H2AA,H2AB,H2AC), C3(H3A,H3B,H3C)
;
_olex2_exptl_crystal_mounting_method Many.
_olex2_submission_special_instructions 'No special instructions were received'
_oxdiff_exptl_absorpt_empirical_details
;
Empirical correction (ABSPACK) includes:
- Absorption correction using spherical harmonics
- Frame scaling
;
_oxdiff_exptl_absorpt_empirical_full_max 38.037
_oxdiff_exptl_absorpt_empirical_full_min 0.697

loop_
_space_group_symop_operation_xyz
'x, y, z'
'-x+1/2, -y, z+1/2'
'-x, y+1/2, -z+1/2'
'x+1/2, -y+1/2, -z'

loop_
_atom_site_label
_atom_site_type_symbol
_atom_site_fract_x
_atom_site_fract_y
_atom_site_fract_z
_atom_site_U_iso_or_equiv
_atom_site_adp_type
_atom_site_occupancy
_atom_site_site_symmetry_order
_atom_site_calc_flag
_atom_site_refinement_flags_posn
_atom_site_refinement_flags_adp
_atom_site_refinement_flags_occupancy
_atom_site_disorder_assembly
_atom_site_disorder_group
Pt01 Pt 0.65122(2) 0.75697(4) 0.66241(2) 0.03957(7) Uani 1 1 d . . . . .
Cl02 Cl 0.61109(7) 0.9432(3) 0.79694(14) 0.0581(4) Uani 1 1 d . . . . .
Cl03 Cl 0.56205(7) 0.5439(2) 0.65489(14) 0.0530(4) Uani 1 1 d . . . . .
C004 C 0.7211(3) 0.9386(10) 0.6536(5) 0.0475(14) Uani 1 1 d . . . . .
C007 C 0.5114(3) 0.2873(12) 0.3890(5) 0.063(2) Uani 1 1 d . . . . .
H007 H 0.4856 0.3981 0.4052 0.075 Uiso 1 1 calc R U . . .
C00A C 0.7595(3) 0.8764(12) 0.5770(5) 0.0539(17) Uani 1 1 d . . . . .
N00B N 0.6913(2) 0.5980(9) 0.5492(4) 0.0475(13) Uani 1 1 d . . . . .
C00C C 0.5456(4) 0.3070(13) 0.3040(6) 0.079(3) Uani 1 1 d . . . . .
H00C H 0.5429 0.4304 0.2634 0.095 Uiso 1 1 calc R U . . .
C00E C 0.5830(4) 0.1468(16) 0.2803(6) 0.083(3) Uani 1 1 d . . . . .
H00E H 0.6060 0.1606 0.2232 0.099 Uiso 1 1 calc R U . . .
C00I C 0.7033(4) 0.3098(14) 0.4305(6) 0.076(3) Uani 1 1 d . . . . .
H00I H 0.6894 0.1813 0.4022 0.092 Uiso 1 1 calc R U . . .
C00J C 0.7424(3) 0.6826(11) 0.5197(5) 0.0517(17) Uani 1 1 d . . . . .
C00N C 0.8095(3) 0.9966(15) 0.5592(7) 0.073(2) Uani 1 1 d . . . . .
H00N H 0.8348 0.9540 0.5085 0.087 Uiso 1 1 calc R U . . .
C00O C 0.6728(3) 0.4144(12) 0.5048(6) 0.0586(18) Uani 1 1 d . . . . .
H00O H 0.6378 0.3556 0.5252 0.070 Uiso 1 1 calc R U . . .
C8 C 0.7540(4) 0.3960(17) 0.3988(6) 0.078(3) Uani 1 1 d . . . . .
H8 H 0.7751 0.3279 0.3482 0.094 Uiso 1 1 calc R U . . .
C9 C 0.7736(3) 0.5863(16) 0.4428(6) 0.071(2) Uani 1 1 d . . . . .
H9 H 0.8077 0.6495 0.4208 0.085 Uiso 1 1 calc R U . . .
C3AA C 0.7847(3) 1.2447(17) 0.6914(7) 0.079(2) Uani 1 1 d . . . . .
H3AA H 0.7931 1.3688 0.7290 0.095 Uiso 1 1 calc R U . . .
C6 C 0.5536(3) -0.0582(12) 0.4251(5) 0.0592(18) Uani 1 1 d . . . . .
H6 H 0.5566 -0.1815 0.4657 0.071 Uiso 1 1 calc R U . . .
C7 C 0.8211(4) 1.1771(15) 0.6164(8) 0.082(3) Uani 1 1 d . . . . .
H7 H 0.8546 1.2559 0.6040 0.098 Uiso 1 1 calc R U . . .
C0AA C 0.5150(3) 0.1045(11) 0.4504(5) 0.0460(15) Uani 1 1 d . . . . .
C1AA C 0.5876(4) -0.0397(14) 0.3405(6) 0.078(2) Uani 1 1 d . . . . .
H1AA H 0.6134 -0.1499 0.3237 0.093 Uiso 1 1 calc R U . . .
C10 C 0.7351(3) 1.1253(12) 0.7104(6) 0.0616(19) Uani 1 1 d . . . . .
H10 H 0.7106 1.1698 0.7619 0.074 Uiso 1 1 calc R U . . .
N2AA N 0.5107(2) 0.0635(9) 0.6357(4) 0.0482(13) Uani 1 1 d . . . . .
H2AA H 0.5317 -0.0577 0.6330 0.058 Uiso 1 1 calc R U . . .
H2AB H 0.4871 0.0571 0.6885 0.058 Uiso 1 1 calc R U . . .
H2AC H 0.5337 0.1787 0.6420 0.058 Uiso 1 1 calc R U . . .
C4 C 0.4763(3) 0.0845(11) 0.5411(5) 0.0488(15) Uani 1 1 d . . . . .
H4 H 0.4533 0.2180 0.5459 0.059 Uiso 1 1 calc R U . . .
C3 C 0.4355(3) -0.1081(14) 0.5356(6) 0.072(2) Uani 1 1 d . . . . .
H3A H 0.4098 -0.0889 0.4797 0.108 Uiso 1 1 calc R U . . .
H3B H 0.4139 -0.1172 0.5971 0.108 Uiso 1 1 calc R U . . .
H3C H 0.4572 -0.2401 0.5265 0.108 Uiso 1 1 calc R U . . .

loop_
_atom_site_aniso_label
_atom_site_aniso_U_11
_atom_site_aniso_U_22
_atom_site_aniso_U_33
_atom_site_aniso_U_23
_atom_site_aniso_U_13
_atom_site_aniso_U_12
Pt01 0.03530(10) 0.04686(11) 0.03655(10) 0.00477(15) 0.00230(9) 0.00435(15)
Cl02 0.0495(10) 0.0766(11) 0.0482(9) -0.0150(8) 0.0050(8) 0.0038(8)
Cl03 0.0470(9) 0.0547(8) 0.0574(10) -0.0034(8) 0.0123(8) -0.0078(7)
C004 0.047(3) 0.050(3) 0.046(4) 0.012(3) -0.003(3) 0.003(3)
C007 0.082(5) 0.057(5) 0.050(4) 0.006(4) -0.006(3) 0.003(4)
C00A 0.038(4) 0.074(4) 0.050(4) 0.021(3) 0.002(3) 0.005(3)
N00B 0.040(3) 0.054(3) 0.049(3) 0.005(2) 0.001(2) 0.010(2)
C00C 0.110(7) 0.078(6) 0.049(4) 0.016(4) 0.004(5) -0.004(5)
C00E 0.092(7) 0.112(7) 0.045(5) -0.001(5) 0.014(5) -0.020(6)
C00I 0.070(5) 0.093(7) 0.066(5) -0.025(4) -0.002(4) 0.022(5)
C00J 0.038(3) 0.072(5) 0.045(3) 0.011(3) 0.004(3) 0.015(3)
C00N 0.049(4) 0.096(6) 0.073(5) 0.021(5) 0.007(4) -0.004(4)
C00O 0.048(4) 0.066(4) 0.062(5) -0.010(4) 0.007(3) 0.007(3)
C8 0.064(6) 0.112(7) 0.060(5) -0.015(5) 0.009(4) 0.032(5)
C9 0.045(4) 0.112(7) 0.057(5) 0.006(5) 0.014(4) 0.016(4)
C3AA 0.068(5) 0.072(4) 0.096(5) 0.008(7) -0.013(4) -0.019(6)
C6 0.066(5) 0.064(4) 0.047(4) 0.000(3) 0.007(4) 0.006(4)
C7 0.052(5) 0.094(7) 0.101(7) 0.025(5) -0.005(5) -0.024(4)
C0AA 0.051(4) 0.051(4) 0.036(3) -0.003(3) 0.002(3) -0.002(3)
C1AA 0.082(6) 0.096(5) 0.056(5) -0.016(5) 0.015(5) 0.000(5)
C10 0.058(4) 0.064(4) 0.063(5) 0.000(4) -0.002(4) -0.006(4)
N2AA 0.053(3) 0.054(3) 0.038(3) -0.002(2) 0.004(2) -0.004(3)
C4 0.054(4) 0.054(4) 0.038(3) 0.002(3) 0.002(3) 0.010(3)
C3 0.052(4) 0.096(6) 0.067(5) -0.004(4) -0.007(4) -0.020(4)

loop_
_atom_type_symbol
_atom_type_description
_atom_type_scat_dispersion_real
_atom_type_scat_dispersion_imag
_atom_type_scat_source
C C 0.0033 0.0016 'International Tables Vol C Tables 4.2.6.8 and 6.1.1.4'
H H 0.0000 0.0000 'International Tables Vol C Tables 4.2.6.8 and 6.1.1.4'
Cl Cl 0.1484 0.1585 'International Tables Vol C Tables 4.2.6.8 and 6.1.1.4'
N N 0.0061 0.0033 'International Tables Vol C Tables 4.2.6.8 and 6.1.1.4'
Pt Pt -1.7033 8.3905 'International Tables Vol C Tables 4.2.6.8 and 6.1.1.4'

loop_
_geom_angle_atom_site_label_1
_geom_angle_atom_site_label_2
_geom_angle_atom_site_label_3
_geom_angle
_geom_angle_site_symmetry_1
_geom_angle_site_symmetry_3
_geom_angle_publ_flag
Cl02 Pt01 Cl03 87.26(6) . . ?
C004 Pt01 Cl02 95.7(2) . . ?
C004 Pt01 Cl03 173.85(19) . . ?
C004 Pt01 N00B 81.2(3) . . ?
N00B Pt01 Cl02 176.22(16) . . ?
N00B Pt01 Cl03 95.99(17) . . ?
C00A C004 Pt01 114.5(5) . . ?
C00A C004 C10 117.3(6) . . ?
C10 C004 Pt01 128.1(5) . . ?
C00C C007 H007 119.6 . . ?
C00C C007 C0AA 120.8(7) . . ?
C0AA C007 H007 119.6 . . ?
C004 C00A C00J 114.9(6) . . ?
C00N C00A C004 120.6(8) . . ?
C00N C00A C00J 124.5(7) . . ?
C00J N00B Pt01 115.8(5) . . ?
C00O N00B Pt01 125.6(5) . . ?
C00O N00B C00J 118.5(6) . . ?
C007 C00C H00C 120.1 . . ?
C00E C00C C007 119.8(7) . . ?
C00E C00C H00C 120.1 . . ?
C00C C00E H00E 119.6 . . ?
C00C C00E C1AA 120.8(8) . . ?
C1AA C00E H00E 119.6 . . ?
C00O C00I H00I 120.4 . . ?
C8 C00I H00I 120.4 . . ?
C8 C00I C00O 119.3(8) . . ?
N00B C00J C00A 113.5(6) . . ?
N00B C00J C9 120.7(7) . . ?
C9 C00J C00A 125.8(7) . . ?
C00A C00N H00N 120.1 . . ?
C7 C00N C00A 119.8(8) . . ?
C7 C00N H00N 120.1 . . ?
N00B C00O C00I 122.7(7) . . ?
N00B C00O H00O 118.7 . . ?
C00I C00O H00O 118.7 . . ?
C00I C8 H8 120.5 . . ?
C00I C8 C9 118.9(8) . . ?
C9 C8 H8 120.5 . . ?
C00J C9 H9 120.1 . . ?
C8 C9 C00J 119.8(8) . . ?
C8 C9 H9 120.1 . . ?
C7 C3AA H3AA 120.4 . . ?
C7 C3AA C10 119.1(9) . . ?
C10 C3AA H3AA 120.4 . . ?
C0AA C6 H6 119.6 . . ?
C1AA C6 H6 119.6 . . ?
C1AA C6 C0AA 120.8(7) . . ?
C00N C7 C3AA 121.6(8) . . ?
C00N C7 H7 119.2 . . ?
C3AA C7 H7 119.2 . . ?
C007 C0AA C4 119.9(6) . . ?
C6 C0AA C007 118.6(6) . . ?
C6 C0AA C4 121.5(6) . . ?
C00E C1AA H1AA 120.4 . . ?
C6 C1AA C00E 119.2(8) . . ?
C6 C1AA H1AA 120.4 . . ?
C004 C10 H10 119.2 . . ?
C3AA C10 C004 121.5(8) . . ?
C3AA C10 H10 119.2 . . ?
H2AA N2AA H2AB 109.5 . . ?
H2AA N2AA H2AC 109.5 . . ?
H2AB N2AA H2AC 109.5 . . ?
C4 N2AA H2AA 109.5 . . ?
C4 N2AA H2AB 109.5 . . ?
C4 N2AA H2AC 109.5 . . ?
C0AA C4 H4 108.1 . . ?
C0AA C4 C3 113.5(6) . . ?
N2AA C4 C0AA 110.9(5) . . ?
N2AA C4 H4 108.1 . . ?
N2AA C4 C3 108.0(6) . . ?
C3 C4 H4 108.1 . . ?
C4 C3 H3A 109.5 . . ?
C4 C3 H3B 109.5 . . ?
C4 C3 H3C 109.5 . . ?
H3A C3 H3B 109.5 . . ?
H3A C3 H3C 109.5 . . ?
H3B C3 H3C 109.5 . . ?

loop_
_geom_bond_atom_site_label_1
_geom_bond_atom_site_label_2
_geom_bond_distance
_geom_bond_site_symmetry_2
_geom_bond_publ_flag
Pt01 Cl02 2.3130(16) . ?
Pt01 Cl03 2.4531(15) . ?
Pt01 C004 1.973(6) . ?
Pt01 N00B 2.017(5) . ?
C004 C00A 1.404(9) . ?
C004 C10 1.408(10) . ?
C007 H007 0.9300 . ?
C007 C00C 1.385(11) . ?
C007 C0AA 1.386(9) . ?
C00A C00J 1.465(9) . ?
C00A C00N 1.397(10) . ?
N00B C00J 1.353(8) . ?
N00B C00O 1.340(9) . ?
C00C H00C 0.9300 . ?
C00C C00E 1.348(11) . ?
C00E H00E 0.9300 . ?
C00E C1AA 1.397(11) . ?
C00I H00I 0.9300 . ?
C00I C00O 1.372(9) . ?
C00I C8 1.360(12) . ?
C00J C9 1.384(9) . ?
C00N H00N 0.9300 . ?
C00N C7 1.368(12) . ?
C00O H00O 0.9300 . ?
C8 H8 0.9300 . ?
C8 C9 1.381(12) . ?
C9 H9 0.9300 . ?
C3AA H3AA 0.9300 . ?
C3AA C7 1.370(12) . ?
C3AA C10 1.390(10) . ?
C6 H6 0.9300 . ?
C6 C0AA 1.383(9) . ?
C6 C1AA 1.377(10) . ?
C7 H7 0.9300 . ?
C0AA C4 1.506(8) . ?
C1AA H1AA 0.9300 . ?
C10 H10 0.9300 . ?
N2AA H2AA 0.8900 . ?
N2AA H2AB 0.8900 . ?
N2AA H2AC 0.8900 . ?
N2AA C4 1.491(8) . ?
C4 H4 0.9800 . ?
C4 C3 1.515(9) . ?
C3 H3A 0.9600 . ?
C3 H3B 0.9600 . ?
C3 H3C 0.9600 . ?

loop_
_geom_torsion_atom_site_label_1
_geom_torsion_atom_site_label_2
_geom_torsion_atom_site_label_3
_geom_torsion_atom_site_label_4
_geom_torsion
_geom_torsion_site_symmetry_1
_geom_torsion_site_symmetry_2
_geom_torsion_site_symmetry_3
_geom_torsion_site_symmetry_4
_geom_torsion_publ_flag
Pt01 C004 C00A C00J -2.4(7) . . . . ?
Pt01 C004 C00A C00N 177.1(5) . . . . ?
Pt01 C004 C10 C3AA -176.0(6) . . . . ?
Pt01 N00B C00J C00A 0.5(7) . . . . ?
Pt01 N00B C00J C9 179.9(5) . . . . ?
Pt01 N00B C00O C00I -177.5(5) . . . . ?
C004 C00A C00J N00B 1.2(8) . . . . ?
C004 C00A C00J C9 -178.1(7) . . . . ?
C004 C00A C00N C7 -0.3(11) . . . . ?
C007 C00C C00E C1AA 0.0(13) . . . . ?
C007 C0AA C4 N2AA -120.9(6) . . . . ?
C007 C0AA C4 C3 117.2(7) . . . . ?
C00A C004 C10 C3AA 0.5(10) . . . . ?
C00A C00J C9 C8 176.3(7) . . . . ?
C00A C00N C7 C3AA -0.2(13) . . . . ?
N00B C00J C9 C8 -3.1(11) . . . . ?
C00C C007 C0AA C6 0.1(11) . . . . ?
C00C C007 C0AA C4 -178.6(7) . . . . ?
C00C C00E C1AA C6 -0.2(13) . . . . ?
C00I C8 C9 C00J 1.6(13) . . . . ?
C00J C00A C00N C7 179.1(7) . . . . ?
C00J N00B C00O C00I -0.3(10) . . . . ?
C00N C00A C00J N00B -178.2(7) . . . . ?
C00N C00A C00J C9 2.4(11) . . . . ?
C00O N00B C00J C00A -177.0(5) . . . . ?
C00O N00B C00J C9 2.4(10) . . . . ?
C00O C00I C8 C9 0.4(13) . . . . ?
C8 C00I C00O N00B -1.1(12) . . . . ?
C6 C0AA C4 N2AA 60.4(8) . . . . ?
C6 C0AA C4 C3 -61.4(9) . . . . ?
C7 C3AA C10 C004 -0.9(12) . . . . ?
C0AA C007 C00C C00E 0.0(12) . . . . ?
C0AA C6 C1AA C00E 0.3(12) . . . . ?
C1AA C6 C0AA C007 -0.3(11) . . . . ?
C1AA C6 C0AA C4 178.4(7) . . . . ?
C10 C004 C00A C00J -179.3(6) . . . . ?
C10 C004 C00A C00N 0.1(9) . . . . ?
C10 C3AA C7 C00N 0.7(13) . . . . ?
